data_7022606
loop_
_publ_author_name
'Rezayee, Nomaan M.'
'Gerling, Kimberly A.'
'Rheingold, Arnold L.'
'Fritsch, Joseph M.'

_publ_section_title
;
 Synthesis and structures of tridentate ketoiminate zinc complexes bearing
 trifluoromethyl substituents that act as L-lactide ring opening
 polymerization initiators.
;
_journal_issue 15
_journal_name_full 'Dalton transactions (Cambridge, England : 2003)'
_journal_page_first 5573
_journal_page_last 5586
_journal_paper_doi 10.1039/c3dt32314e
_journal_volume 42
_journal_year 2013
_chemical_formula_moiety 'C24 H36 F3 N3 O Si2 Zn'
_chemical_formula_sum 'C24 H36 F3 N3 O Si2 Zn'
_chemical_formula_weight 561.11
_chemical_name_systematic
;
?
;
_space_group_IT_number 14
_symmetry_cell_setting monoclinic
_symmetry_space_group_name_Hall '-P 2yn'
_symmetry_space_group_name_H-M 'P 1 21/n 1'
_atom_sites_solution_hydrogens geom
_atom_sites_solution_primary direct
_atom_sites_solution_secondary difmap
_audit_creation_method SHELXL-97
_cell_angle_alpha 90.00
_cell_angle_beta 93.070(2)
_cell_angle_gamma 90.00
_cell_formula_units_Z 4
_cell_length_a 9.3993(18)
_cell_length_b 14.898(3)
_cell_length_c 19.859(4)
_cell_measurement_reflns_used 8296
_cell_measurement_temperature 100(2)
_cell_measurement_theta_max 29.92
_cell_measurement_theta_min 3.86
_cell_volume 2776.9(10)
_computing_cell_refinement 'Bruker SAINT'
_computing_data_collection 'Bruker APEX2'
_computing_data_reduction 'Bruker SAINT'
_computing_molecular_graphics 'Bruker SHELXTL'
_computing_publication_material 'Bruker SHELXTL'
_computing_structure_refinement 'SHELXL-97 (Sheldrick, 2008)'
_computing_structure_solution 'SHELXS-97 (Sheldrick, 2008)'
_diffrn_ambient_temperature 100(2)
_diffrn_measured_fraction_theta_full 0.996
_diffrn_measured_fraction_theta_max 0.965
_diffrn_measurement_device_type 'Bruker APEX-II CCD'
_diffrn_measurement_method '\f and \w scans'
_diffrn_radiation_monochromator graphite
_diffrn_radiation_source 'fine-focus sealed tube'
_diffrn_radiation_type MoK\a
_diffrn_radiation_wavelength 0.71073
_diffrn_reflns_av_R_equivalents 0.0455
_diffrn_reflns_av_sigmaI/netI 0.0425
_diffrn_reflns_limit_h_max 13
_diffrn_reflns_limit_h_min -13
_diffrn_reflns_limit_k_max 21
_diffrn_reflns_limit_k_min -21
_diffrn_reflns_limit_l_max 28
_diffrn_reflns_limit_l_min -27
_diffrn_reflns_number 38050
_diffrn_reflns_theta_full 29.50
_diffrn_reflns_theta_max 30.56
_diffrn_reflns_theta_min 3.86
_exptl_absorpt_coefficient_mu 1.012
_exptl_absorpt_correction_T_max 0.9511
_exptl_absorpt_correction_T_min 0.8465
_exptl_absorpt_correction_type multi-scan
_exptl_absorpt_process_details 'Sadabs (Bruker)'
_exptl_crystal_colour red
_exptl_crystal_density_diffrn 1.342
_exptl_crystal_density_method 'not measured'
_exptl_crystal_description block
_exptl_crystal_F_000 1176
_exptl_crystal_size_max 0.18
_exptl_crystal_size_mid 0.18
_exptl_crystal_size_min 0.05
_refine_diff_density_max 0.585
_refine_diff_density_min -0.341
_refine_diff_density_rms 0.068
_refine_ls_extinction_method none
_refine_ls_goodness_of_fit_ref 1.006
_refine_ls_hydrogen_treatment constr
_refine_ls_matrix_type full
_refine_ls_number_parameters 317
_refine_ls_number_reflns 8233
_refine_ls_number_restraints 0
_refine_ls_restrained_S_all 1.006
_refine_ls_R_factor_all 0.0563
_refine_ls_R_factor_gt 0.0339
_refine_ls_shift/su_max 0.002
_refine_ls_shift/su_mean 0.000
_refine_ls_structure_factor_coef Fsqd
_refine_ls_weighting_details 'calc w=1/[\s^2^(Fo^2^)+(0.0346P)^2^+1.1752P] where P=(Fo^2^+2Fc^2^)/3'
_refine_ls_weighting_scheme calc
_refine_ls_wR_factor_gt 0.0735
_refine_ls_wR_factor_ref 0.0820
_reflns_number_gt 6194
_reflns_number_total 8233
_reflns_threshold_expression >2sigma(I)
_cod_data_source_file c3dt32314e.txt
_cod_data_source_block pep111s
_cod_depositor_comments
;
The following automatic conversions were performed:

'_symmetry_cell_setting' value 'Monoclinic' changed to 'monoclinic'
according to /home/saulius/struct/CIF-dictionaries/cif_core.dic
dictionary named 'cif_core.dic' version 2.4.2 from 2011-04-26.

Automatic conversion script
Id: cif_fix_values 1891 2012-01-12 08:04:46Z andrius 
;
_cod_original_cell_volume 2776.8(9)
_cod_original_sg_symbol_H-M P2(1)/n
_cod_database_code 7022606

loop_
_symmetry_equiv_pos_as_xyz
'x, y, z'
'-x+1/2, y+1/2, -z+1/2'
'-x, -y, -z'
'x-1/2, -y-1/2, z-1/2'

loop_
_atom_site_label
_atom_site_type_symbol
_atom_site_fract_x
_atom_site_fract_y
_atom_site_fract_z
_atom_site_U_iso_or_equiv
_atom_site_adp_type
_atom_site_occupancy
_atom_site_symmetry_multiplicity
_atom_site_calc_flag
_atom_site_refinement_flags
Zn1 Zn 0.05279(2) 0.631129(13) 0.148145(9) 0.01494(5) Uani 1 1 d .
Si1 Si 0.30492(5) 0.64411(4) 0.25054(2) 0.02091(11) Uani 1 1 d .
Si2 Si 0.01023(5) 0.66285(3) 0.30300(2) 0.01847(10) Uani 1 1 d .
O1 O -0.09630(12) 0.72300(8) 0.12176(6) 0.0172(2) Uani 1 1 d .
N1 N 0.15769(14) 0.66387(10) 0.06407(7) 0.0160(3) Uani 1 1 d .
N2 N 0.05778(14) 0.50664(9) 0.10440(7) 0.0160(3) Uani 1 1 d .
N3 N 0.12295(15) 0.63965(10) 0.24030(7) 0.0171(3) Uani 1 1 d .
C1 C -0.05762(17) 0.79885(11) 0.10025(8) 0.0160(3) Uani 1 1 d .
C2 C 0.07725(18) 0.81600(12) 0.07419(8) 0.0188(3) Uani 1 1 d .
H2 H 0.1050 0.8771 0.0705 0.023 Uiso 1 1 calc R
C3 C 0.17297(17) 0.75135(11) 0.05341(8) 0.0169(3) Uani 1 1 d .
C4 C 0.20900(17) 0.58839(12) 0.03064(8) 0.0169(3) Uani 1 1 d .
C5 C 0.15126(17) 0.50470(11) 0.05313(8) 0.0159(3) Uani 1 1 d .
C6 C 0.00069(18) 0.43112(12) 0.12605(8) 0.0188(3) Uani 1 1 d .
C7 C 0.0325(2) 0.34726(12) 0.09754(9) 0.0226(4) Uani 1 1 d .
H7 H -0.0101 0.2940 0.1134 0.027 Uiso 1 1 calc R
C8 C 0.1252(2) 0.34341(12) 0.04689(9) 0.0223(4) Uani 1 1 d .
H8 H 0.1472 0.2871 0.0275 0.027 Uiso 1 1 calc R
C9 C 0.18862(18) 0.42236(12) 0.02309(8) 0.0186(3) Uani 1 1 d .
C10 C 0.28578(19) 0.42210(13) -0.02882(9) 0.0227(4) Uani 1 1 d .
H10 H 0.3136 0.3671 -0.0485 0.027 Uiso 1 1 calc R
C11 C 0.33899(19) 0.50125(13) -0.05028(9) 0.0255(4) Uani 1 1 d .
H11 H 0.4041 0.5009 -0.0852 0.031 Uiso 1 1 calc R
C12 C 0.30007(19) 0.58380(13) -0.02202(9) 0.0226(4) Uani 1 1 d .
H12 H 0.3372 0.6378 -0.0395 0.027 Uiso 1 1 calc R
C13 C 0.3729(2) 0.61737(14) 0.33902(9) 0.0267(4) Uani 1 1 d .
H13A H 0.3321 0.6597 0.3704 0.040 Uiso 1 1 calc R
H13B H 0.4770 0.6224 0.3423 0.040 Uiso 1 1 calc R
H13C H 0.3452 0.5561 0.3505 0.040 Uiso 1 1 calc R
C14 C 0.3923(2) 0.56151(17) 0.19463(10) 0.0373(5) Uani 1 1 d .
H14A H 0.3513 0.5018 0.2009 0.056 Uiso 1 1 calc R
H14B H 0.4948 0.5597 0.2064 0.056 Uiso 1 1 calc R
H14C H 0.3763 0.5799 0.1474 0.056 Uiso 1 1 calc R
C15 C 0.3758(2) 0.75782(16) 0.22938(10) 0.0337(5) Uani 1 1 d .
H15A H 0.3490 0.7721 0.1822 0.051 Uiso 1 1 calc R
H15B H 0.4798 0.7578 0.2361 0.051 Uiso 1 1 calc R
H15C H 0.3355 0.8030 0.2588 0.051 Uiso 1 1 calc R
C16 C -0.18139(19) 0.66131(13) 0.27150(9) 0.0252(4) Uani 1 1 d .
H16A H -0.1955 0.7038 0.2341 0.038 Uiso 1 1 calc R
H16B H -0.2417 0.6786 0.3081 0.038 Uiso 1 1 calc R
H16C H -0.2071 0.6008 0.2559 0.038 Uiso 1 1 calc R
C17 C 0.0448(2) 0.77693(13) 0.34117(10) 0.0299(4) Uani 1 1 d .
H17A H 0.1437 0.7803 0.3593 0.045 Uiso 1 1 calc R
H17B H -0.0197 0.7868 0.3776 0.045 Uiso 1 1 calc R
H17C H 0.0284 0.8231 0.3065 0.045 Uiso 1 1 calc R
C18 C 0.0252(2) 0.57749(14) 0.37285(9) 0.0300(4) Uani 1 1 d .
H18A H 0.0312 0.5172 0.3535 0.045 Uiso 1 1 calc R
H18B H -0.0589 0.5813 0.3999 0.045 Uiso 1 1 calc R
H18C H 0.1111 0.5895 0.4016 0.045 Uiso 1 1 calc R
C19 C -0.16548(18) 0.87560(12) 0.10451(9) 0.0202(3) Uani 1 1 d .
C20 C -0.1472(2) 0.91285(14) 0.17687(10) 0.0342(5) Uani 1 1 d .
H20A H -0.2136 0.9628 0.1822 0.051 Uiso 1 1 calc R
H20B H -0.0493 0.9341 0.1854 0.051 Uiso 1 1 calc R
H20C H -0.1672 0.8653 0.2091 0.051 Uiso 1 1 calc R
C21 C -0.1414(2) 0.95215(14) 0.05458(11) 0.0326(5) Uani 1 1 d .
H21A H -0.1394 0.9277 0.0088 0.049 Uiso 1 1 calc R
H21B H -0.0505 0.9818 0.0666 0.049 Uiso 1 1 calc R
H21C H -0.2191 0.9958 0.0564 0.049 Uiso 1 1 calc R
C22 C -0.3145(2) 0.83863(15) 0.09140(14) 0.0397(6) Uani 1 1 d .
H22A H -0.3236 0.8132 0.0459 0.060 Uiso 1 1 calc R
H22B H -0.3841 0.8871 0.0954 0.060 Uiso 1 1 calc R
H22C H -0.3322 0.7917 0.1245 0.060 Uiso 1 1 calc R
C23 C 0.29716(19) 0.79002(12) 0.01622(9) 0.0233(4) Uani 1 1 d .
F24 F 0.32246(12) 0.87614(7) 0.03148(7) 0.0351(3) Uani 1 1 d .
F25 F 0.27269(12) 0.78637(8) -0.05129(5) 0.0319(3) Uani 1 1 d .
F26 F 0.41930(11) 0.74628(8) 0.03138(6) 0.0285(3) Uani 1 1 d .
C27 C -0.0979(2) 0.43809(13) 0.18288(9) 0.0246(4) Uani 1 1 d .
H27A H -0.0428 0.4528 0.2247 0.037 Uiso 1 1 calc R
H27B H -0.1468 0.3807 0.1882 0.037 Uiso 1 1 calc R
H27C H -0.1683 0.4853 0.1728 0.037 Uiso 1 1 calc R

loop_
_atom_site_aniso_label
_atom_site_aniso_U_11
_atom_site_aniso_U_22
_atom_site_aniso_U_33
_atom_site_aniso_U_23
_atom_site_aniso_U_13
_atom_site_aniso_U_12
Zn1 0.01610(9) 0.01505(10) 0.01393(9) -0.00105(7) 0.00309(7) 0.00042(7)
Si1 0.0171(2) 0.0292(3) 0.0163(2) -0.00342(19) 0.00094(18) 0.0020(2)
Si2 0.0207(2) 0.0194(2) 0.0158(2) -0.00117(18) 0.00621(18) -0.00134(19)
O1 0.0167(6) 0.0162(6) 0.0187(6) -0.0005(5) 0.0022(5) 0.0003(5)
N1 0.0164(7) 0.0164(7) 0.0156(6) -0.0011(5) 0.0034(5) 0.0011(5)
N2 0.0163(6) 0.0171(7) 0.0143(6) -0.0012(5) -0.0007(5) 0.0015(5)
N3 0.0177(7) 0.0195(7) 0.0144(6) -0.0013(5) 0.0024(5) -0.0007(6)
C1 0.0169(8) 0.0174(8) 0.0137(7) -0.0036(6) -0.0002(6) -0.0007(6)
C2 0.0190(8) 0.0166(8) 0.0210(8) -0.0005(7) 0.0024(7) -0.0017(7)
C3 0.0159(7) 0.0190(8) 0.0158(7) 0.0005(6) 0.0019(6) -0.0016(6)
C4 0.0163(7) 0.0199(9) 0.0145(7) -0.0016(6) -0.0011(6) 0.0032(6)
C5 0.0142(7) 0.0199(8) 0.0132(7) -0.0015(6) -0.0029(6) 0.0034(6)
C6 0.0203(8) 0.0184(9) 0.0174(7) 0.0006(6) -0.0030(7) -0.0005(7)
C7 0.0277(9) 0.0148(8) 0.0248(9) -0.0004(7) -0.0025(7) -0.0009(7)
C8 0.0262(9) 0.0183(9) 0.0216(8) -0.0051(7) -0.0062(7) 0.0053(7)
C9 0.0175(8) 0.0209(9) 0.0167(7) -0.0038(7) -0.0047(6) 0.0043(7)
C10 0.0205(8) 0.0267(10) 0.0206(8) -0.0083(7) -0.0003(7) 0.0079(7)
C11 0.0214(9) 0.0337(11) 0.0218(8) -0.0065(8) 0.0048(7) 0.0061(8)
C12 0.0218(8) 0.0254(10) 0.0211(8) -0.0015(7) 0.0055(7) 0.0006(7)
C13 0.0262(9) 0.0315(11) 0.0218(8) -0.0013(8) -0.0038(7) 0.0023(8)
C14 0.0251(10) 0.0579(15) 0.0283(10) -0.0151(10) -0.0031(8) 0.0147(10)
C15 0.0265(10) 0.0481(13) 0.0264(10) 0.0039(9) -0.0001(8) -0.0117(9)
C16 0.0230(9) 0.0285(10) 0.0247(9) -0.0003(8) 0.0087(7) -0.0016(7)
C17 0.0322(10) 0.0271(10) 0.0313(10) -0.0103(8) 0.0115(8) -0.0043(8)
C18 0.0329(10) 0.0345(11) 0.0235(9) 0.0060(8) 0.0088(8) -0.0012(9)
C19 0.0194(8) 0.0169(8) 0.0244(8) -0.0018(7) 0.0042(7) 0.0027(7)
C20 0.0457(12) 0.0278(11) 0.0299(10) -0.0047(8) 0.0090(9) 0.0076(9)
C21 0.0326(11) 0.0301(11) 0.0354(11) 0.0065(9) 0.0045(9) 0.0091(9)
C22 0.0194(9) 0.0252(11) 0.0745(17) -0.0045(11) 0.0017(10) 0.0040(8)
C23 0.0216(9) 0.0214(9) 0.0274(9) 0.0010(7) 0.0073(7) -0.0010(7)
F24 0.0304(6) 0.0218(6) 0.0548(8) -0.0019(5) 0.0182(6) -0.0072(5)
F25 0.0318(6) 0.0408(7) 0.0243(5) 0.0091(5) 0.0118(5) 0.0025(5)
F26 0.0157(5) 0.0325(6) 0.0378(6) -0.0016(5) 0.0052(5) -0.0007(4)
C27 0.0298(10) 0.0204(9) 0.0241(9) 0.0015(7) 0.0070(8) -0.0031(7)

loop_
_atom_type_symbol
_atom_type_description
_atom_type_scat_dispersion_real
_atom_type_scat_dispersion_imag
_atom_type_scat_source
C C 0.0033 0.0016 'International Tables Vol C Tables 4.2.6.8 and 6.1.1.4'
H H 0.0000 0.0000 'International Tables Vol C Tables 4.2.6.8 and 6.1.1.4'
N N 0.0061 0.0033 'International Tables Vol C Tables 4.2.6.8 and 6.1.1.4'
O O 0.0106 0.0060 'International Tables Vol C Tables 4.2.6.8 and 6.1.1.4'
Si Si 0.0817 0.0704 'International Tables Vol C Tables 4.2.6.8 and 6.1.1.4'
Zn Zn 0.2839 1.4301 'International Tables Vol C Tables 4.2.6.8 and 6.1.1.4'
F F 0.0171 0.0103 'International Tables Vol C Tables 4.2.6.8 and 6.1.1.4'

loop_
_geom_angle_atom_site_label_1
_geom_angle_atom_site_label_2
_geom_angle_atom_site_label_3
_geom_angle
N3 Zn1 O1 113.81(5)
N3 Zn1 N1 127.47(6)
O1 Zn1 N1 89.12(5)
N3 Zn1 N2 116.76(6)
O1 Zn1 N2 122.52(5)
N1 Zn1 N2 81.18(5)
N3 Si1 C14 111.73(9)
N3 Si1 C15 111.88(9)
C14 Si1 C15 106.73(11)
N3 Si1 C13 112.96(8)
C14 Si1 C13 106.05(9)
C15 Si1 C13 107.07(9)
N3 Si2 C16 112.06(8)
N3 Si2 C18 112.02(8)
C16 Si2 C18 105.68(9)
N3 Si2 C17 112.02(8)
C16 Si2 C17 106.70(9)
C18 Si2 C17 107.99(10)
C1 O1 Zn1 119.11(10)
C3 N1 C4 131.83(14)
C3 N1 Zn1 115.17(10)
C4 N1 Zn1 112.84(11)
C6 N2 C5 120.36(14)
C6 N2 Zn1 127.63(11)
C5 N2 Zn1 111.19(11)
Si2 N3 Si1 123.96(9)
Si2 N3 Zn1 120.87(8)
Si1 N3 Zn1 113.97(7)
O1 C1 C2 124.17(15)
O1 C1 C19 116.32(14)
C2 C1 C19 119.50(15)
C3 C2 C1 125.93(16)
C3 C2 H2 117.0
C1 C2 H2 117.0
N1 C3 C2 123.55(15)
N1 C3 C23 122.60(15)
C2 C3 C23 113.85(15)
C12 C4 N1 129.56(16)
C12 C4 C5 116.66(15)
N1 C4 C5 113.70(14)
N2 C5 C9 120.71(15)
N2 C5 C4 118.42(14)
C9 C5 C4 120.87(14)
N2 C6 C7 121.50(15)
N2 C6 C27 117.46(15)
C7 C6 C27 121.04(15)
C8 C7 C6 119.33(16)
C8 C7 H7 120.3
C6 C7 H7 120.3
C7 C8 C9 120.58(16)
C7 C8 H8 119.7
C9 C8 H8 119.7
C8 C9 C10 122.88(16)
C8 C9 C5 117.52(15)
C10 C9 C5 119.60(16)
C11 C10 C9 119.32(16)
C11 C10 H10 120.3
C9 C10 H10 120.3
C10 C11 C12 121.68(16)
C10 C11 H11 119.2
C12 C11 H11 119.2
C4 C12 C11 121.81(17)
C4 C12 H12 119.1
C11 C12 H12 119.1
Si1 C13 H13A 109.5
Si1 C13 H13B 109.5
H13A C13 H13B 109.5
Si1 C13 H13C 109.5
H13A C13 H13C 109.5
H13B C13 H13C 109.5
Si1 C14 H14A 109.5
Si1 C14 H14B 109.5
H14A C14 H14B 109.5
Si1 C14 H14C 109.5
H14A C14 H14C 109.5
H14B C14 H14C 109.5
Si1 C15 H15A 109.5
Si1 C15 H15B 109.5
H15A C15 H15B 109.5
Si1 C15 H15C 109.5
H15A C15 H15C 109.5
H15B C15 H15C 109.5
Si2 C16 H16A 109.5
Si2 C16 H16B 109.5
H16A C16 H16B 109.5
Si2 C16 H16C 109.5
H16A C16 H16C 109.5
H16B C16 H16C 109.5
Si2 C17 H17A 109.5
Si2 C17 H17B 109.5
H17A C17 H17B 109.5
Si2 C17 H17C 109.5
H17A C17 H17C 109.5
H17B C17 H17C 109.5
Si2 C18 H18A 109.5
Si2 C18 H18B 109.5
H18A C18 H18B 109.5
Si2 C18 H18C 109.5
H18A C18 H18C 109.5
H18B C18 H18C 109.5
C22 C19 C1 109.11(15)
C22 C19 C21 109.00(17)
C1 C19 C21 113.42(14)
C22 C19 C20 110.30(16)
C1 C19 C20 106.20(15)
C21 C19 C20 108.76(16)
C19 C20 H20A 109.5
C19 C20 H20B 109.5
H20A C20 H20B 109.5
C19 C20 H20C 109.5
H20A C20 H20C 109.5
H20B C20 H20C 109.5
C19 C21 H21A 109.5
C19 C21 H21B 109.5
H21A C21 H21B 109.5
C19 C21 H21C 109.5
H21A C21 H21C 109.5
H21B C21 H21C 109.5
C19 C22 H22A 109.5
C19 C22 H22B 109.5
H22A C22 H22B 109.5
C19 C22 H22C 109.5
H22A C22 H22C 109.5
H22B C22 H22C 109.5
F24 C23 F26 106.01(15)
F24 C23 F25 106.42(15)
F26 C23 F25 107.58(14)
F24 C23 C3 112.56(14)
F26 C23 C3 112.07(15)
F25 C23 C3 111.80(15)
C6 C27 H27A 109.5
C6 C27 H27B 109.5
H27A C27 H27B 109.5
C6 C27 H27C 109.5
H27A C27 H27C 109.5
H27B C27 H27C 109.5

loop_
_geom_bond_atom_site_label_1
_geom_bond_atom_site_label_2
_geom_bond_distance
Zn1 N3 1.9160(14)
Zn1 O1 2.0083(12)
Zn1 N1 2.0430(13)
Zn1 N2 2.0495(14)
Si1 N3 1.7129(15)
Si1 C14 1.876(2)
Si1 C15 1.876(2)
Si1 C13 1.8801(19)
Si2 N3 1.7127(14)
Si2 C16 1.875(2)
Si2 C18 1.8817(19)
Si2 C17 1.882(2)
O1 C1 1.268(2)
N1 C3 1.329(2)
N1 C4 1.404(2)
N2 C6 1.328(2)
N2 C5 1.3804(19)
C1 C2 1.418(2)
C1 C19 1.533(2)
C2 C3 1.395(2)
C2 H2 0.9500
C3 C23 1.527(2)
C4 C12 1.388(2)
C4 C5 1.440(2)
C5 C9 1.416(2)
C6 C7 1.410(2)
C6 C27 1.501(2)
C7 C8 1.367(3)
C7 H7 0.9500
C8 C9 1.411(3)
C8 H8 0.9500
C9 C10 1.413(2)
C10 C11 1.358(3)
C10 H10 0.9500
C11 C12 1.408(3)
C11 H11 0.9500
C12 H12 0.9500
C13 H13A 0.9800
C13 H13B 0.9800
C13 H13C 0.9800
C14 H14A 0.9800
C14 H14B 0.9800
C14 H14C 0.9800
C15 H15A 0.9800
C15 H15B 0.9800
C15 H15C 0.9800
C16 H16A 0.9800
C16 H16B 0.9800
C16 H16C 0.9800
C17 H17A 0.9800
C17 H17B 0.9800
C17 H17C 0.9800
C18 H18A 0.9800
C18 H18B 0.9800
C18 H18C 0.9800
C19 C22 1.514(3)
C19 C21 1.536(3)
C19 C20 1.541(3)
C20 H20A 0.9800
C20 H20B 0.9800
C20 H20C 0.9800
C21 H21A 0.9800
C21 H21B 0.9800
C21 H21C 0.9800
C22 H22A 0.9800
C22 H22B 0.9800
C22 H22C 0.9800
C23 F24 1.337(2)
C23 F26 1.340(2)
C23 F25 1.349(2)
C27 H27A 0.9800
C27 H27B 0.9800
C27 H27C 0.9800
